data_7215431
loop_
_publ_author_name
'Zeng, Rong-Hua'
'Peng, Guo'
'Qiu, Yong-Cai'
'Zheng, Sheng-Run'
'Li, Wei-Shan'
'Zhang, Wei-Xiong'
'Deng, Hong'
'Cai, Yue-Peng'

_publ_section_title
;
 Synthesis, crystal structures and properties of Ln(iii)--Cu(i)--Na(i) and
 Ln(iii)--Ag(i) heterometallic coordination polymers
;
_journal_issue 11
_journal_name_full CrystEngComm
_journal_page_first 3910
_journal_paper_doi 10.1039/c0ce00929f
_journal_volume 13
_journal_year 2011
_chemical_formula_moiety 'C34 H24 Ag4 Ho2 N6 O23, 2(H O0.50), 2(H2 O)'
_chemical_formula_sum 'C34 H30 Ag4 Ho2 N6 O26'
_chemical_formula_weight 1699.98
_chemical_name_systematic
;
?
;
_space_group_IT_number 2
_symmetry_cell_setting triclinic
_symmetry_space_group_name_Hall '-P 1'
_symmetry_space_group_name_H-M 'P -1'
_atom_sites_solution_hydrogens geom
_atom_sites_solution_primary direct
_atom_sites_solution_secondary difmap
_audit_creation_method SHELXL-97
_cell_angle_alpha 77.744(2)
_cell_angle_beta 76.470(2)
_cell_angle_gamma 76.133(2)
_cell_formula_units_Z 1
_cell_length_a 8.7650(13)
_cell_length_b 11.6593(17)
_cell_length_c 11.9268(18)
_cell_measurement_reflns_used 2442
_cell_measurement_temperature 296(2)
_cell_measurement_theta_max 28.05
_cell_measurement_theta_min 2.33
_cell_volume 1134.6(3)
_computing_cell_refinement 'Bruker SMART'
_computing_data_collection 'Bruker SMART'
_computing_data_reduction 'Bruker SAINT'
_computing_molecular_graphics 'Bruker SHELXTL'
_computing_publication_material 'Bruker SHELXTL'
_computing_structure_refinement 'Bruker SHELXTL'
_computing_structure_solution 'Bruker SHELXTL'
_diffrn_ambient_temperature 296(2)
_diffrn_measured_fraction_theta_full 0.981
_diffrn_measured_fraction_theta_max 0.981
_diffrn_measurement_device_type 'Bruker APEX-II area-detector diffractometer'
_diffrn_measurement_method '\f and \w scan'
_diffrn_radiation_monochromator graphite
_diffrn_radiation_source 'fine-focus sealed tube'
_diffrn_radiation_type MoK\a
_diffrn_radiation_wavelength 0.71073
_diffrn_reflns_av_R_equivalents 0.0255
_diffrn_reflns_av_sigmaI/netI 0.0509
_diffrn_reflns_limit_h_max 10
_diffrn_reflns_limit_h_min -9
_diffrn_reflns_limit_k_max 13
_diffrn_reflns_limit_k_min -13
_diffrn_reflns_limit_l_max 14
_diffrn_reflns_limit_l_min -13
_diffrn_reflns_number 5885
_diffrn_reflns_theta_full 25.20
_diffrn_reflns_theta_max 25.20
_diffrn_reflns_theta_min 1.78
_diffrn_standards_number 0
_exptl_absorpt_coefficient_mu 5.236
_exptl_absorpt_correction_T_max 0.4060
_exptl_absorpt_correction_T_min 0.3026
_exptl_absorpt_correction_type multi-scan
_exptl_absorpt_process_details SADABS
_exptl_crystal_colour colourless
_exptl_crystal_density_diffrn 2.488
_exptl_crystal_density_method 'not measured'
_exptl_crystal_description block
_exptl_crystal_F_000 806
_exptl_crystal_size_max 0.30
_exptl_crystal_size_mid 0.25
_exptl_crystal_size_min 0.21
_refine_diff_density_max 1.237
_refine_diff_density_min -1.092
_refine_diff_density_rms 0.173
_refine_ls_extinction_method none
_refine_ls_goodness_of_fit_ref 1.197
_refine_ls_hydrogen_treatment mixed
_refine_ls_matrix_type full
_refine_ls_number_parameters 386
_refine_ls_number_reflns 4018
_refine_ls_number_restraints 83
_refine_ls_restrained_S_all 1.188
_refine_ls_R_factor_all 0.0521
_refine_ls_R_factor_gt 0.0449
_refine_ls_shift/su_max 0.003
_refine_ls_shift/su_mean 0.000
_refine_ls_structure_factor_coef Fsqd
_refine_ls_weighting_details 'calc w=1/[\s^2^(Fo^2^)+(0.0157P)^2^+10.8876P] where P=(Fo^2^+2Fc^2^)/3'
_refine_ls_weighting_scheme calc
_refine_ls_wR_factor_gt 0.0983
_refine_ls_wR_factor_ref 0.1012
_reflns_number_gt 3555
_reflns_number_total 4018
_reflns_threshold_expression >2sigma(I)
_cod_data_source_file c0ce00929f.txt
_cod_data_source_block 6
_cod_depositor_comments
;
The following automatic conversions were performed:
'__diffrn_measurement_device_type' tag replaced with
'_diffrn_measurement_device_type'.

Automatic conversion script
Id: cif_correct_tags 1440 2010-10-19 06:21:57Z saulius 

The following automatic conversions were performed:

'_symmetry_cell_setting' value 'Triclinic' changed to 'triclinic'
according to
/usr/data/users/saulius/automatic-downloads/retrospective/RSC/lib/dictionaries/cif_core.dic
dictionary named 'cif_core.dic' version 2.4.2 from 2011-04-26.

Automatic conversion script
Id: cif_fix_values 2281 2013-09-26 08:29:07Z andrius 
;
_cod_original_sg_symbol_H-M P-1
_cod_database_code 7215431

loop_
_symmetry_equiv_pos_as_xyz
'x, y, z'
'-x, -y, -z'

loop_
_atom_site_label
_atom_site_type_symbol
_atom_site_fract_x
_atom_site_fract_y
_atom_site_fract_z
_atom_site_U_iso_or_equiv
_atom_site_adp_type
_atom_site_occupancy
_atom_site_symmetry_multiplicity
_atom_site_calc_flag
_atom_site_refinement_flags
_atom_site_disorder_assembly
_atom_site_disorder_group
Ho1 Ho 0.75652(4) 0.84370(3) 0.13657(3) 0.02207(10) Uani 1 1 d . . .
Ag1 Ag 1.02931(9) 0.73628(7) -0.16814(6) 0.0459(2) Uani 1 1 d . . .
Ag2 Ag 0.34737(9) 0.20896(7) 0.22725(6) 0.0442(2) Uani 1 1 d . . .
C1 C 1.0258(9) 0.9606(7) -0.0480(7) 0.0246(19) Uani 1 1 d . . .
C2 C 0.4811(10) 1.0458(7) 0.0427(7) 0.0262(19) Uani 1 1 d . . .
C3 C 1.5451(10) 0.8124(7) -0.6556(7) 0.0274(19) Uani 1 1 d . . .
C4 C 1.4282(11) 0.7906(8) -0.5410(7) 0.032(2) Uani 1 1 d . . .
C5 C 1.4158(11) 0.8520(7) -0.4525(7) 0.031(2) Uani 1 1 d . . .
H5 H 1.4842 0.9044 -0.4611 0.037 Uiso 1 1 calc R . .
C6 C 1.3038(11) 0.8375(8) -0.3508(7) 0.034(2) Uani 1 1 d . . .
H6 H 1.2918 0.8847 -0.2943 0.041 Uiso 1 1 calc R . .
C7 C 1.2248(12) 0.6909(9) -0.4139(8) 0.045(3) Uani 1 1 d . . .
H7 H 1.1613 0.6341 -0.4014 0.053 Uiso 1 1 calc R . .
C8 C 1.3340(11) 0.7056(8) -0.5206(8) 0.041(2) Uani 1 1 d . . .
H8 H 1.3428 0.6588 -0.5768 0.049 Uiso 1 1 calc R . .
C9 C 0.8096(9) 0.5930(7) 0.0175(8) 0.0271(19) Uani 1 1 d . . .
C10 C 0.7064(10) 0.5010(7) 0.0685(8) 0.029(2) Uani 1 1 d . . .
C11 C 0.5931(11) 0.5113(8) 0.1691(9) 0.042(3) Uani 1 1 d . E .
H11 H 0.5831 0.5737 0.2093 0.051 Uiso 1 1 calc R . .
C12 C 0.4951(11) 0.4302(8) 0.2104(8) 0.038(2) Uani 1 1 d . . .
H12 H 0.4165 0.4409 0.2769 0.046 Uiso 1 1 calc R E .
C13 C 0.6209(11) 0.3227(8) 0.0638(8) 0.038(2) Uani 1 1 d . . .
H13 H 0.6327 0.2571 0.0276 0.045 Uiso 1 1 calc R E .
C14 C 0.7217(11) 0.4020(7) 0.0165(7) 0.031(2) Uani 1 1 d . E .
H14 H 0.7997 0.3894 -0.0499 0.037 Uiso 1 1 calc R . .
N1 N 1.2091(9) 0.7534(6) -0.3321(6) 0.0327(18) Uani 1 1 d . . .
N2 N 0.5080(9) 0.3352(6) 0.1583(6) 0.0315(17) Uani 1 1 d . E .
O1 O 0.9562(7) 0.8752(5) -0.0338(5) 0.0301(14) Uani 1 1 d . . .
O2 O 1.1230(7) 0.9947(5) -0.1367(5) 0.0292(14) Uani 1 1 d . . .
O3 O 0.5561(7) 1.0211(5) 0.1232(5) 0.0303(14) Uani 1 1 d . . .
O4 O 0.3755(7) 1.1380(5) 0.0207(5) 0.0305(14) Uani 1 1 d . . .
O5 O 1.5296(7) 0.7699(5) -0.7417(5) 0.0327(14) Uani 1 1 d D . .
O6 O 1.6479(7) 0.8725(6) -0.6626(5) 0.0383(16) Uani 1 1 d D . .
O7 O 0.8181(7) 0.6609(5) 0.0842(5) 0.0332(15) Uani 1 1 d D . .
O8 O 0.8780(7) 0.5978(5) -0.0870(5) 0.0374(16) Uani 1 1 d D . .
O11 O 0.9849(9) 0.7544(6) 0.2168(7) 0.0536(19) Uani 1 1 d . . .
H11A H 1.0296 0.7793 0.2586 0.080 Uiso 0.50 1 d PR A 2
H11B H 0.9961 0.6760 0.2448 0.080 Uiso 0.50 1 d PR A 2
N3 N 0.996(3) 0.6515(19) 0.2785(17) 0.064(6) Uani 0.50 1 d P B 1
O12 O 0.866(3) 0.615(2) 0.316(2) 0.109(7) Uani 0.50 1 d P B 1
O13 O 1.117(3) 0.592(3) 0.315(2) 0.137(11) Uani 0.50 1 d P B 1
O14 O 0.210(2) 0.3847(13) 0.4581(14) 0.065(5) Uani 0.50 1 d P C 1
H14A H 0.1265 0.3627 0.4585 0.098 Uiso 0.50 1 d PR C 1
H14B H 0.1881 0.4280 0.5098 0.098 Uiso 0.50 1 d PR C 1
O15 O 1.038(2) 0.5174(14) 0.2890(15) 0.066(5) Uani 0.50 1 d P D 2
H15A H 1.0205 0.4958 0.2315 0.098 Uiso 0.50 1 d PR D 2
H15B H 1.1267 0.4769 0.3017 0.098 Uiso 0.50 1 d PR D 2
O16 O 0.7507(10) 0.1442(7) 0.8432(9) 0.081(3) Uani 1 1 d D . .
H16A H 0.819(4) 0.185(4) 0.841(9) 0.122 Uiso 0.50 1 d PD . .
H16B H 0.679(5) 0.190(4) 0.810(5) 0.122 Uiso 1 1 d D . .
H16C H 0.784(10) 0.085(3) 0.805(5) 0.122 Uiso 0.50 1 d PD . .
N5 N 0.1890(11) 0.1157(9) 0.3550(7) 0.030(3) Uani 0.50 1 d PGU E -1
C15 C 0.1295(14) 0.0292(10) 0.3236(7) 0.035(4) Uani 0.50 1 d PGU E -1
H15 H 0.1598 0.0131 0.2475 0.042 Uiso 0.50 1 calc PR E -1
C16 C 0.0246(16) -0.0331(11) 0.4059(10) 0.039(4) Uani 0.50 1 d PGU E -1
H16 H -0.0153 -0.0909 0.3849 0.047 Uiso 0.50 1 calc PR E -1
C17 C -0.0208(16) -0.0090(11) 0.5196(9) 0.031(3) Uani 0.50 1 d PGU E -1
C18 C 0.0388(15) 0.0775(11) 0.5510(7) 0.033(4) Uani 0.50 1 d PGU E -1
H18 H 0.0085 0.0936 0.6270 0.040 Uiso 0.50 1 calc PR E -1
C19 C 0.1437(14) 0.1398(9) 0.4687(8) 0.033(4) Uani 0.50 1 d PGU E -1
H19 H 0.1836 0.1976 0.4897 0.039 Uiso 0.50 1 calc PR E -1
C20 C -0.136(2) -0.0843(19) 0.6084(19) 0.044(4) Uani 0.50 1 d PU E -1
O9 O -0.178(2) -0.1633(18) 0.5752(14) 0.083(5) Uani 0.50 1 d PDU . -1
O10 O -0.178(2) -0.0548(15) 0.7069(13) 0.068(5) Uani 0.50 1 d PDU . -1

loop_
_atom_site_aniso_label
_atom_site_aniso_U_11
_atom_site_aniso_U_22
_atom_site_aniso_U_33
_atom_site_aniso_U_23
_atom_site_aniso_U_13
_atom_site_aniso_U_12
Ho1 0.02101(19) 0.02679(19) 0.01924(18) -0.00575(14) 0.00409(14) -0.01240(15)
Ag1 0.0460(4) 0.0595(5) 0.0296(4) -0.0109(3) 0.0166(3) -0.0258(4)
Ag2 0.0477(4) 0.0469(4) 0.0385(4) -0.0095(3) 0.0141(3) -0.0304(4)
C1 0.017(4) 0.032(4) 0.023(4) -0.007(3) 0.008(3) -0.012(3)
C2 0.030(5) 0.024(4) 0.023(4) -0.004(3) 0.003(4) -0.012(4)
C3 0.031(5) 0.028(4) 0.021(4) -0.002(3) 0.000(3) -0.010(4)
C4 0.036(5) 0.031(5) 0.026(4) -0.010(4) 0.005(4) -0.007(4)
C5 0.041(5) 0.027(4) 0.026(4) -0.003(3) 0.005(4) -0.019(4)
C6 0.048(6) 0.026(4) 0.027(4) 0.000(4) -0.003(4) -0.014(4)
C7 0.055(6) 0.048(6) 0.033(5) -0.011(4) 0.014(4) -0.031(5)
C8 0.044(6) 0.042(5) 0.038(5) -0.013(4) 0.013(4) -0.027(4)
C9 0.016(4) 0.025(4) 0.040(5) -0.002(4) -0.005(4) -0.007(3)
C10 0.029(5) 0.023(4) 0.036(5) -0.002(4) 0.000(4) -0.014(4)
C11 0.041(5) 0.033(5) 0.056(6) -0.029(4) 0.013(5) -0.016(4)
C12 0.031(5) 0.044(5) 0.036(5) -0.015(4) 0.016(4) -0.015(4)
C13 0.047(6) 0.028(5) 0.043(5) -0.012(4) -0.002(4) -0.019(4)
C14 0.040(5) 0.025(4) 0.029(4) -0.010(3) 0.002(4) -0.016(4)
N1 0.036(4) 0.036(4) 0.023(4) -0.005(3) 0.009(3) -0.017(3)
N2 0.039(4) 0.017(3) 0.040(4) -0.005(3) -0.008(3) -0.007(3)
O1 0.035(3) 0.028(3) 0.028(3) -0.010(2) 0.013(3) -0.021(3)
O2 0.031(3) 0.032(3) 0.028(3) -0.014(2) 0.010(2) -0.021(3)
O3 0.035(3) 0.025(3) 0.034(3) -0.011(3) -0.010(3) -0.003(3)
O4 0.035(3) 0.031(3) 0.028(3) -0.009(3) -0.008(3) -0.008(3)
O5 0.036(3) 0.036(3) 0.026(3) -0.005(3) 0.008(3) -0.021(3)
O6 0.036(3) 0.066(4) 0.019(3) -0.009(3) 0.002(3) -0.027(3)
O7 0.034(3) 0.020(3) 0.046(4) -0.006(3) -0.004(3) -0.010(3)
O8 0.043(4) 0.039(4) 0.031(3) -0.004(3) 0.003(3) -0.022(3)
O11 0.060(5) 0.044(4) 0.065(5) -0.004(4) -0.032(4) -0.011(4)
N3 0.084(15) 0.066(13) 0.054(12) -0.015(10) -0.006(11) -0.042(12)
O12 0.102(16) 0.140(19) 0.107(17) -0.031(15) -0.014(13) -0.061(15)
O13 0.090(17) 0.19(3) 0.107(18) 0.031(18) -0.057(14) 0.011(18)
O14 0.069(11) 0.043(9) 0.070(11) 0.013(8) -0.009(9) -0.009(8)
O15 0.081(12) 0.055(10) 0.071(11) -0.004(8) -0.037(9) -0.017(9)
O16 0.072(6) 0.063(5) 0.116(8) 0.008(5) -0.042(5) -0.023(5)
N5 0.032(8) 0.027(7) 0.029(6) -0.003(6) 0.010(6) -0.020(6)
C15 0.029(10) 0.040(9) 0.037(8) -0.022(7) 0.012(7) -0.012(7)
C16 0.052(10) 0.034(9) 0.036(7) 0.001(6) -0.004(7) -0.027(7)
C17 0.029(9) 0.019(7) 0.036(7) 0.006(6) 0.001(6) -0.003(5)
C18 0.035(9) 0.038(9) 0.021(7) 0.001(6) 0.004(6) -0.014(7)
C19 0.047(10) 0.031(9) 0.024(7) 0.005(6) -0.003(7) -0.026(7)
C20 0.032(10) 0.036(9) 0.047(8) 0.025(7) -0.003(7) -0.007(7)
O9 0.077(11) 0.127(12) 0.063(11) 0.002(9) -0.002(9) -0.077(10)
O10 0.056(10) 0.077(11) 0.056(8) 0.000(8) 0.026(8) -0.030(9)

loop_
_atom_type_symbol
_atom_type_description
_atom_type_scat_dispersion_real
_atom_type_scat_dispersion_imag
_atom_type_scat_source
C C 0.0033 0.0016 'International Tables Vol C Tables 4.2.6.8 and 6.1.1.4'
H H 0.0000 0.0000 'International Tables Vol C Tables 4.2.6.8 and 6.1.1.4'
N N 0.0061 0.0033 'International Tables Vol C Tables 4.2.6.8 and 6.1.1.4'
O O 0.0106 0.0060 'International Tables Vol C Tables 4.2.6.8 and 6.1.1.4'
Ag Ag -0.8971 1.1015 'International Tables Vol C Tables 4.2.6.8 and 6.1.1.4'
Ho Ho -0.2175 4.6783 'International Tables Vol C Tables 4.2.6.8 and 6.1.1.4'

loop_
_geom_angle_atom_site_label_1
_geom_angle_atom_site_label_2
_geom_angle_atom_site_label_3
_geom_angle
_geom_angle_site_symmetry_1
_geom_angle_site_symmetry_3
O7 Ho1 O11 78.2(2) . .
O7 Ho1 O2 140.9(2) . 2_775
O11 Ho1 O2 75.3(2) . 2_775
O7 Ho1 O4 74.1(2) . 2_675
O11 Ho1 O4 146.3(2) . 2_675
O2 Ho1 O4 116.4(2) 2_775 2_675
O7 Ho1 O3 139.3(2) . .
O11 Ho1 O3 142.4(2) . .
O2 Ho1 O3 72.8(2) 2_775 .
O4 Ho1 O3 68.2(2) 2_675 .
O7 Ho1 O1 79.86(19) . .
O11 Ho1 O1 80.9(2) . .
O2 Ho1 O1 68.07(18) 2_775 .
O4 Ho1 O1 75.7(2) 2_675 .
O3 Ho1 O1 104.5(2) . .
O7 Ho1 O5 82.7(2) . 1_456
O11 Ho1 O5 109.5(2) . 1_456
O2 Ho1 O5 133.31(18) 2_775 1_456
O4 Ho1 O5 85.8(2) 2_675 1_456
O3 Ho1 O5 79.8(2) . 1_456
O1 Ho1 O5 157.33(19) . 1_456
O7 Ho1 O6 121.8(2) . 1_456
O11 Ho1 O6 81.0(2) . 1_456
O2 Ho1 O6 81.63(19) 2_775 1_456
O4 Ho1 O6 130.3(2) 2_675 1_456
O3 Ho1 O6 75.3(2) . 1_456
O1 Ho1 O6 147.79(19) . 1_456
O5 Ho1 O6 54.85(19) 1_456 1_456
O7 Ho1 C3 102.7(2) . 1_456
O11 Ho1 C3 94.9(3) . 1_456
O2 Ho1 C3 107.6(2) 2_775 1_456
O4 Ho1 C3 109.6(2) 2_675 1_456
O3 Ho1 C3 76.7(2) . 1_456
O1 Ho1 C3 174.6(2) . 1_456
O5 Ho1 C3 27.8(2) 1_456 1_456
O6 Ho1 C3 27.1(2) 1_456 1_456
N1 Ag1 O8 131.6(2) . .
N1 Ag1 O1 124.0(2) . .
O8 Ag1 O1 104.40(19) . .
N5 Ag2 N2 156.6(3) . .
N5 Ag2 O10 27.7(4) . 2_556
N2 Ag2 O10 175.1(4) . 2_556
N5 Ag2 O9 25.0(5) . 2_556
N2 Ag2 O9 131.7(4) . 2_556
O10 Ag2 O9 52.7(4) 2_556 2_556
O2 C1 O1 126.7(7) . .
O2 C1 C1 116.5(8) . 2_775
O1 C1 C1 116.6(8) . 2_775
O3 C2 O4 127.5(7) . .
O3 C2 C2 117.3(9) . 2_675
O4 C2 C2 115.2(9) . 2_675
O6 C3 O5 123.2(7) . .
O6 C3 C4 119.3(7) . .
O5 C3 C4 117.4(7) . .
O6 C3 Ho1 62.3(4) . 1_654
O5 C3 Ho1 61.0(4) . 1_654
C4 C3 Ho1 178.0(6) . 1_654
C5 C4 C8 117.4(8) . .
C5 C4 C3 120.9(8) . .
C8 C4 C3 121.6(8) . .
C4 C5 C6 121.2(8) . .
C4 C5 H5 119.4 . .
C6 C5 H5 119.4 . .
C5 C6 N1 120.5(8) . .
C5 C6 H6 119.7 . .
N1 C6 H6 119.7 . .
N1 C7 C8 122.6(9) . .
N1 C7 H7 118.7 . .
C8 C7 H7 118.7 . .
C4 C8 C7 119.4(9) . .
C4 C8 H8 120.3 . .
C7 C8 H8 120.3 . .
O8 C9 O7 124.9(7) . .
O8 C9 C10 118.2(8) . .
O7 C9 C10 116.9(7) . .
C11 C10 C14 117.0(7) . .
C11 C10 C9 121.3(8) . .
C14 C10 C9 121.7(7) . .
C12 C11 C10 120.3(8) . .
C12 C11 H11 119.9 . .
C10 C11 H11 119.9 . .
N2 C12 C11 122.5(8) . .
N2 C12 H12 118.7 . .
C11 C12 H12 118.7 . .
N2 C13 C14 123.3(8) . .
N2 C13 H13 118.4 . .
C14 C13 H13 118.4 . .
C13 C14 C10 119.6(8) . .
C13 C14 H14 120.2 . .
C10 C14 H14 120.2 . .
C7 N1 C6 118.6(7) . .
C7 N1 Ag1 122.5(6) . .
C6 N1 Ag1 118.8(5) . .
C13 N2 C12 117.2(7) . .
C13 N2 Ag2 121.7(6) . .
C12 N2 Ag2 121.1(6) . .
C1 O1 Ho1 119.1(5) . .
C1 O1 Ag1 121.6(5) . .
Ho1 O1 Ag1 119.2(2) . .
C1 O2 Ho1 119.2(5) . 2_775
C2 O3 Ho1 119.5(5) . .
C2 O4 Ho1 119.7(5) . 2_675
C3 O5 Ho1 91.2(5) . 1_654
C3 O6 Ho1 90.6(5) . 1_654
C9 O7 Ho1 149.8(6) . .
C9 O8 Ag1 119.5(5) . .
N3 O11 Ho1 120.8(11) . .
N3 O11 H11A 92.8 . .
Ho1 O11 H11A 130.6 . .
N3 O11 H11B 13.2 . .
Ho1 O11 H11B 116.2 . .
H11A O11 H11B 103.5 . .
O13 N3 O11 126(2) . .
O13 N3 O12 119(2) . .
O11 N3 O12 115(2) . .
O13 N3 H11B 125.7 . .
O11 N3 H11B 27.5 . .
O12 N3 H11B 111.6 . .
N3 O13 H15B 106.0 . .
H14A O14 H14B 106.8 . .
H15A O15 H15B 106.9 . .
H16A O16 H16B 107(3) . .
H16A O16 H16C 115(8) . .
H16B O16 H16C 104(3) . .
C15 N5 C19 120.0 . .
C15 N5 Ag2 118.9(5) . .
C19 N5 Ag2 121.1(5) . .
N5 C15 C16 120.0 . .
N5 C15 H15 120.0 . .
C16 C15 H15 120.0 . .
C15 C16 C17 120.0 . .
C15 C16 H16 120.0 . .
C17 C16 H16 120.0 . .
C18 C17 C16 120.0 . .
C18 C17 C20 122.7(12) . .
C16 C17 C20 117.3(12) . .
C19 C18 C17 120.0 . .
C19 C18 H18 120.0 . .
C17 C18 H18 120.0 . .
C18 C19 N5 120.0 . .
C18 C19 H19 120.0 . .
N5 C19 H19 120.0 . .
O9 C20 O10 126.9(19) . .
O9 C20 C17 118.7(19) . .
O10 C20 C17 114.3(19) . .
C20 O9 Ag2 89.9(13) . 2_556
C20 O10 Ag2 90.5(12) . 2_556

loop_
_geom_bond_atom_site_label_1
_geom_bond_atom_site_label_2
_geom_bond_distance
_geom_bond_site_symmetry_2
Ho1 O7 2.254(5) .
Ho1 O11 2.341(7) .
Ho1 O2 2.371(5) 2_775
Ho1 O4 2.372(6) 2_675
Ho1 O3 2.375(6) .
Ho1 O1 2.378(5) .
Ho1 O5 2.397(5) 1_456
Ho1 O6 2.425(5) 1_456
Ho1 C3 2.739(8) 1_456
Ag1 N1 2.212(6) .
Ag1 O8 2.250(6) .
Ag1 O1 2.393(5) .
Ag2 N5 2.112(7) .
Ag2 N2 2.182(7) .
Ag2 O10 2.484(15) 2_556
Ag2 O9 2.501(16) 2_556
C1 O2 1.251(9) .
C1 O1 1.251(9) .
C1 C1 1.539(15) 2_775
C2 O3 1.235(10) .
C2 O4 1.265(10) .
C2 C2 1.555(15) 2_675
C3 O6 1.246(10) .
C3 O5 1.278(10) .
C3 C4 1.519(11) .
C3 Ho1 2.739(8) 1_654
C4 C5 1.367(11) .
C4 C8 1.385(12) .
C5 C6 1.378(11) .
C5 H5 0.9300 .
C6 N1 1.382(11) .
C6 H6 0.9300 .
C7 N1 1.302(11) .
C7 C8 1.407(12) .
C7 H7 0.9300 .
C8 H8 0.9300 .
C9 O8 1.246(10) .
C9 O7 1.260(10) .
C9 C10 1.507(11) .
C10 C11 1.373(12) .
C10 C14 1.388(11) .
C11 C12 1.367(12) .
C11 H11 0.9300 .
C12 N2 1.351(11) .
C12 H12 0.9300 .
C13 N2 1.322(11) .
C13 C14 1.374(12) .
C13 H13 0.9300 .
C14 H14 0.9300 .
O2 Ho1 2.371(5) 2_775
O4 Ho1 2.372(6) 2_675
O5 Ho1 2.397(5) 1_654
O6 Ho1 2.425(5) 1_654
O11 N3 1.26(2) .
O11 H11A 0.8328 .
O11 H11B 0.8940 .
N3 O13 1.24(3) .
N3 O12 1.27(3) .
O14 H14A 0.8310 .
O14 H14B 0.8376 .
O15 H15A 0.8354 .
O15 H15B 0.8365 .
O16 H16A 0.84(2) .
O16 H16B 0.841(19) .
O16 H16C 0.862(17) .
N5 C15 1.3900 .
N5 C19 1.3900 .
C15 C16 1.3900 .
C15 H15 0.9300 .
C16 C17 1.3900 .
C16 H16 0.9300 .
C17 C18 1.3900 .
C17 C20 1.56(2) .
C18 C19 1.3900 .
C18 H18 0.9300 .
C19 H19 0.9300 .
C20 O9 1.23(3) .
C20 O10 1.24(3) .
O9 Ag2 2.501(16) 2_556
O10 Ag2 2.484(15) 2_556
